data_9005041
loop_
_publ_author_name
'Bonazzi, P.'
'Menchetti, S.'
'Palenzona, A.'

_publ_section_title
;
 Strontiopiemontite, a new member of the epidote group,
 from Val Graveglia, Liguria, Italy
 Sample: SRPM
;
_journal_name_full 'European Journal of Mineralogy'
_journal_page_first 519
_journal_page_last 523
_journal_paper_doi 10.1127/ejm/2/4/0519
_journal_volume 2
_journal_year 1990
_chemical_compound_source 'Val Graveglia, Liguria, Italy'
_chemical_formula_sum 'Al1.8 Ca1.05 Fe0.32 H Mn1.1 O13 Si3 Sr0.73'
_chemical_name_mineral Strontiopiemontite
_space_group_IT_number 11
_symmetry_space_group_name_Hall '-P 2yb'
_symmetry_space_group_name_H-M 'P 1 21/m 1'
_cell_angle_alpha 90
_cell_angle_beta 114.63
_cell_angle_gamma 90
_cell_formula_units_Z 2
_cell_length_a 8.849
_cell_length_b 5.671
_cell_length_c 10.203
_cell_volume 465.430
_database_code_amcsd 0006386
_exptl_crystal_density_diffrn 3.754
_cod_original_formula_sum 'Ca1.05 Mn1.1 Sr.73 Si3 Al1.8 Fe.32 O13 H'
_cod_database_code 9005041

loop_
_space_group_symop_operation_xyz
x,y,z
x,1/2-y,z
-x,1/2+y,-z
-x,-y,-z

loop_
_atom_site_label
_atom_site_fract_x
_atom_site_fract_y
_atom_site_fract_z
_atom_site_occupancy
_atom_site_U_iso_or_equiv
_atom_site_type_symbol
_atom_site_attached_hydrogens
CaA1 0.76040 0.75000 0.15590 0.78000 0.01180 Ca 0
MnA1 0.76040 0.75000 0.15590 0.22000 0.01180 Mn 0
SrA2 0.59490 0.75000 0.42380 0.73000 0.01160 Sr 0
CaA2 0.59490 0.75000 0.42380 0.27000 0.01160 Ca 0
Si1 0.34070 0.75000 0.04030 1.00000 0.00750 Si 0
Si2 0.68520 0.25000 0.27710 1.00000 0.00690 Si 0
Si3 0.18080 0.75000 0.31540 1.00000 0.00590 Si 0
AlM1 0.00000 0.00000 0.00000 0.78000 0.00850 Al 0
MnM1 0.00000 0.00000 0.00000 0.19000 0.00850 Mn 0
FeM1 0.00000 0.00000 0.00000 0.03000 0.00850 Fe 0
AlM2 0.00000 0.00000 0.50000 1.00000 0.00690 Al 0
AlM3 0.29540 0.25000 0.21890 0.02000 0.00650 Al 0
MnM3 0.29540 0.25000 0.21890 0.69000 0.00650 Mn 0
FeM3 0.29540 0.25000 0.21890 0.29000 0.00650 Fe 0
O1 0.23350 0.99050 0.03440 1.00000 0.01120 O 0
O2 0.30030 0.97630 0.34940 1.00000 0.01160 O 0
O3 0.79570 0.01510 0.34010 1.00000 0.01070 O 0
O4 0.05690 0.25000 0.13070 1.00000 0.01020 O 0
O5 0.03860 0.75000 0.14520 1.00000 0.00780 O 0
O6 0.06730 0.75000 0.40770 1.00000 0.00970 O 0
O7 0.51660 0.75000 0.17120 1.00000 0.01360 O 0
O8 0.52470 0.25000 0.31300 1.00000 0.01340 O 0
O9 0.62800 0.25000 0.10240 1.00000 0.02290 O 0
O-H10 0.08290 0.25000 0.43140 1.00000 0.01160 O 1

loop_
_cod_changelog_entry_id
_cod_changelog_entry_author
_cod_changelog_entry_date
_cod_changelog_entry_text
1
;cod-tools version 3.8.0
Id: cif_guess_AMCSD_atom_types 9574 2023-05-10 09:00:05Z saulius
;
2023-05-10T18:49:46+03:00
;Derived atom types and hydrogen counts
from atom names that follow the AMCSD naming convention
(Wat == water, O-H == hydroxyl).
;

loop_
_cod_related_entry_id
_cod_related_entry_database
_cod_related_entry_code
1 AMCSD 0006386
